data_4506497
loop_
_publ_author_name
'Zhang, Ying'
'Yang, Jin'
'Yang, Yan'
'Guo, Jiao'
'Ma, Jian-Fang'

_publ_section_title
;
 Syntheses, Structures, and Luminescent Properties of a Series of
 Coordination Compounds Based on (4-Carboxylphenyl)
 (4-(2&#x2032;-Carboxylphenyl)benzyl) Ether and Different N-Donor Ligands
;
_journal_issue 8
_journal_name_full 'Crystal Growth &amp; Design'
_journal_page_first 4060
_journal_paper_doi 10.1021/cg300540d
_journal_volume 12
_journal_year 2012
_chemical_formula_moiety 'C33 H24 Co N2 O6'
_chemical_formula_sum 'C33 H24 Co N2 O6'
_chemical_formula_weight 603.47
_chemical_name_systematic
;
 ?
;
_space_group_IT_number 2
_symmetry_cell_setting triclinic
_symmetry_space_group_name_Hall '-P 1'
_symmetry_space_group_name_H-M 'P -1'
_atom_sites_solution_hydrogens geom
_atom_sites_solution_primary direct
_atom_sites_solution_secondary difmap
_audit_creation_method SHELXL-97
_cell_angle_alpha 91.499(5)
_cell_angle_beta 91.277(5)
_cell_angle_gamma 113.806(7)
_cell_formula_units_Z 2
_cell_length_a 10.0980(7)
_cell_length_b 10.8290(7)
_cell_length_c 13.4820(8)
_cell_measurement_reflns_used 1860
_cell_measurement_temperature 293(2)
_cell_measurement_theta_max 29.1339
_cell_measurement_theta_min 3.5675
_cell_volume 1347.51(17)
_computing_cell_refinement CrysAlis
_computing_data_collection 'CrysAlis (Oxford Diffraction, 2006)'
_computing_data_reduction CrysAlis
_computing_structure_refinement 'SHELXL-97 (Sheldrick, 2008)'
_computing_structure_solution 'SHELXS-97 (Sheldrick, 2008)'
_diffrn_ambient_temperature 293(2)
_diffrn_detector_area_resol_mean 10.0
_diffrn_measured_fraction_theta_full 0.994
_diffrn_measured_fraction_theta_max 0.994
_diffrn_measurement_device_type 'Oxford Diffraction Gemini R Ultra'
_diffrn_measurement_method '\w scan'
_diffrn_radiation_monochromator graphite
_diffrn_radiation_source 'fine-focus sealed tube'
_diffrn_radiation_type MoK\a
_diffrn_radiation_wavelength 0.71069
_diffrn_reflns_av_R_equivalents 0.0572
_diffrn_reflns_av_sigmaI/netI 0.1100
_diffrn_reflns_limit_h_max 11
_diffrn_reflns_limit_h_min -12
_diffrn_reflns_limit_k_max 12
_diffrn_reflns_limit_k_min -12
_diffrn_reflns_limit_l_max 13
_diffrn_reflns_limit_l_min -16
_diffrn_reflns_number 8453
_diffrn_reflns_theta_full 25.00
_diffrn_reflns_theta_max 25.02
_diffrn_reflns_theta_min 3.57
_exptl_absorpt_coefficient_mu 0.688
_exptl_absorpt_correction_T_max 0.9343
_exptl_absorpt_correction_T_min 0.9219
_exptl_absorpt_correction_type multi-scan
_exptl_absorpt_process_details
;
CrysAlis (Oxford Diffraction, 2006)
;
_exptl_crystal_colour pink
_exptl_crystal_density_diffrn 1.487
_exptl_crystal_density_method 'not measured'
_exptl_crystal_description block
_exptl_crystal_F_000 622
_exptl_crystal_size_max 0.12
_exptl_crystal_size_mid 0.11
_exptl_crystal_size_min 0.10
_refine_diff_density_max 0.344
_refine_diff_density_min -0.357
_refine_diff_density_rms 0.070
_refine_ls_extinction_method none
_refine_ls_goodness_of_fit_ref 0.981
_refine_ls_hydrogen_treatment constr
_refine_ls_matrix_type full
_refine_ls_number_parameters 379
_refine_ls_number_reflns 4723
_refine_ls_number_restraints 2
_refine_ls_restrained_S_all 0.985
_refine_ls_R_factor_all 0.1018
_refine_ls_R_factor_gt 0.0556
_refine_ls_shift/su_max 0.001
_refine_ls_shift/su_mean 0.000
_refine_ls_structure_factor_coef Fsqd
_refine_ls_weighting_details 'calc w=1/[\s^2^(Fo^2^)+(0.0218P)^2^+0.0000P] where P=(Fo^2^+2Fc^2^)/3'
_refine_ls_weighting_scheme calc
_refine_ls_wR_factor_gt 0.0832
_refine_ls_wR_factor_ref 0.0983
_reflns_number_gt 3080
_reflns_number_total 4723
_reflns_threshold_expression >2\s(I)
_cod_data_source_file cg300540d_si_002.cif
_cod_data_source_block Compound-8
_cod_depositor_comments
;
The following automatic conversions were performed:

'_symmetry_cell_setting' value 'Triclinic' changed to 'triclinic'
according to /home/saulius/struct/CIF-dictionaries/cif_core.dic
dictionary named 'cif_core.dic' version 2.4.2 from 2011-04-26.

Automatic conversion script
Id: cif_fix_values 1891 2012-01-12 08:04:46Z andrius 
;
_cod_original_cell_volume 1347.51(15)
_cod_original_sg_symbol_H-M P-1
_cod_database_code 4506497

loop_
_symmetry_equiv_pos_as_xyz
'x, y, z'
'-x, -y, -z'

loop_
_atom_site_label
_atom_site_type_symbol
_atom_site_fract_x
_atom_site_fract_y
_atom_site_fract_z
_atom_site_U_iso_or_equiv
_atom_site_adp_type
_atom_site_occupancy
_atom_site_symmetry_multiplicity
_atom_site_calc_flag
_atom_site_refinement_flags
Co1 Co -0.12827(6) 0.23526(5) 0.81403(4) 0.02897(17) Uani 1 1 d .
C1 C 1.1912(4) 0.5721(4) 0.2078(3) 0.0324(10) Uani 1 1 d .
C2 C 1.2338(4) 0.4564(4) 0.2247(3) 0.0309(9) Uani 1 1 d .
C3 C 1.3517(4) 0.4551(4) 0.1740(3) 0.0401(11) Uani 1 1 d .
H3 H 1.3899 0.5156 0.1239 0.048 Uiso 1 1 calc R
C4 C 1.4133(4) 0.3660(4) 0.1964(3) 0.0433(11) Uani 1 1 d .
H4 H 1.4938 0.3676 0.1633 0.052 Uiso 1 1 calc R
C5 C 1.3533(4) 0.2745(4) 0.2688(3) 0.0440(11) Uani 1 1 d .
H5 H 1.3953 0.2154 0.2859 0.053 Uiso 1 1 calc R
C6 C 1.2318(4) 0.2694(4) 0.3164(3) 0.0410(11) Uani 1 1 d .
H6 H 1.1908 0.2041 0.3631 0.049 Uiso 1 1 calc R
C7 C 1.1690(4) 0.3596(4) 0.2961(3) 0.0330(10) Uani 1 1 d .
C8 C 1.0339(4) 0.3468(4) 0.3448(3) 0.0312(10) Uani 1 1 d .
C9 C 1.0163(4) 0.3169(4) 0.4442(3) 0.0437(11) Uani 1 1 d .
H9 H 1.0871 0.3000 0.4793 0.052 Uiso 1 1 calc R
C10 C 0.8938(4) 0.3120(4) 0.4919(3) 0.0482(12) Uani 1 1 d .
H10 H 0.8824 0.2892 0.5581 0.058 Uiso 1 1 calc R
C11 C 0.7888(4) 0.3405(4) 0.4426(3) 0.0391(11) Uani 1 1 d .
C12 C 0.8043(4) 0.3657(4) 0.3423(3) 0.0385(10) Uani 1 1 d .
H12 H 0.7325 0.3810 0.3072 0.046 Uiso 1 1 calc R
C13 C 0.9249(4) 0.3685(4) 0.2932(3) 0.0368(10) Uani 1 1 d .
H13 H 0.9328 0.3849 0.2258 0.044 Uiso 1 1 calc R
C14 C 0.6700(4) 0.3579(4) 0.4983(3) 0.0448(12) Uani 1 1 d .
H14A H 0.7046 0.3911 0.5656 0.054 Uiso 1 1 calc R
H14B H 0.6437 0.4246 0.4665 0.054 Uiso 1 1 calc R
C15 C 0.4335(4) 0.2367(4) 0.5568(3) 0.0370(10) Uani 1 1 d .
C16 C 0.3061(5) 0.1202(4) 0.5534(3) 0.0457(12) Uani 1 1 d .
H16 H 0.2985 0.0451 0.5148 0.055 Uiso 1 1 calc R
C17 C 0.1897(4) 0.1176(4) 0.6087(3) 0.0454(12) Uani 1 1 d .
H17 H 0.1040 0.0401 0.6062 0.055 Uiso 1 1 calc R
C18 C 0.1992(4) 0.2286(4) 0.6676(3) 0.0344(10) Uani 1 1 d .
C19 C 0.3273(4) 0.3412(4) 0.6696(3) 0.0425(11) Uani 1 1 d .
H19 H 0.3358 0.4157 0.7094 0.051 Uiso 1 1 calc R
C20 C 0.4445(4) 0.3483(4) 0.6147(3) 0.0440(11) Uani 1 1 d .
H20 H 0.5291 0.4268 0.6168 0.053 Uiso 1 1 calc R
C21 C 0.0752(4) 0.2288(4) 0.7245(3) 0.0351(10) Uani 1 1 d .
C22 C 0.0099(5) 0.1938(4) 1.0071(3) 0.0427(11) Uani 1 1 d .
H22 H 0.0931 0.2681 0.9921 0.051 Uiso 1 1 calc R
C23 C 0.0097(5) 0.1290(4) 1.0950(3) 0.0482(12) Uani 1 1 d .
H23 H 0.0907 0.1608 1.1380 0.058 Uiso 1 1 calc R
C24 C -0.1107(5) 0.0181(4) 1.1175(3) 0.0483(12) Uani 1 1 d .
H24 H -0.1121 -0.0267 1.1756 0.058 Uiso 1 1 calc R
C25 C -0.2311(5) -0.0270(4) 1.0525(3) 0.0374(11) Uani 1 1 d .
C26 C -0.3633(5) -0.1440(4) 1.0674(3) 0.0449(12) Uani 1 1 d .
H26 H -0.3691 -0.1955 1.1226 0.054 Uiso 1 1 calc R
C27 C -0.4772(5) -0.1802(4) 1.0042(3) 0.0453(12) Uani 1 1 d .
H27 H -0.5610 -0.2553 1.0169 0.054 Uiso 1 1 calc R
C28 C -0.4731(4) -0.1052(4) 0.9164(3) 0.0362(10) Uani 1 1 d .
C29 C -0.5874(5) -0.1373(4) 0.8460(3) 0.0413(11) Uani 1 1 d .
H29 H -0.6741 -0.2113 0.8544 0.050 Uiso 1 1 calc R
C30 C -0.5715(4) -0.0600(4) 0.7650(3) 0.0423(11) Uani 1 1 d .
H30 H -0.6467 -0.0814 0.7177 0.051 Uiso 1 1 calc R
C31 C -0.4410(5) 0.0517(4) 0.7539(3) 0.0418(11) Uani 1 1 d .
H31 H -0.4313 0.1043 0.6988 0.050 Uiso 1 1 calc R
C32 C -0.3450(4) 0.0073(4) 0.8987(3) 0.0318(10) Uani 1 1 d .
C33 C -0.2236(4) 0.0450(4) 0.9670(3) 0.0312(10) Uani 1 1 d .
N1 N -0.1025(3) 0.1545(3) 0.9442(2) 0.0343(8) Uani 1 1 d .
N2 N -0.3301(3) 0.0857(3) 0.8194(2) 0.0327(8) Uani 1 1 d .
O1 O 1.1657(3) 0.6007(3) 0.12055(19) 0.0429(8) Uani 1 1 d .
O2 O 1.1886(3) 0.6456(2) 0.28044(19) 0.0384(7) Uani 1 1 d .
O1W O 0.2403(4) 0.5464(3) 0.9220(2) 0.0863(12) Uani 1 1 d D
H1A H 0.1900 0.4715 0.8766 0.129 Uiso 1 1 d RD
H1B H 0.1740 0.5454 0.9630 0.129 Uiso 1 1 d RD
O3 O 0.5438(3) 0.2321(3) 0.5012(2) 0.0474(8) Uani 1 1 d .
O4 O 0.0925(3) 0.3282(3) 0.7838(2) 0.0417(7) Uani 1 1 d .
O5 O -0.0474(3) 0.1307(3) 0.71557(19) 0.0408(7) Uani 1 1 d .

loop_
_atom_site_aniso_label
_atom_site_aniso_U_11
_atom_site_aniso_U_22
_atom_site_aniso_U_33
_atom_site_aniso_U_23
_atom_site_aniso_U_13
_atom_site_aniso_U_12
Co1 0.0228(3) 0.0317(3) 0.0330(3) 0.0068(2) 0.0063(2) 0.0111(2)
C1 0.020(2) 0.038(3) 0.037(2) 0.006(2) 0.0061(19) 0.008(2)
C2 0.028(2) 0.037(2) 0.028(2) -0.0020(19) 0.0016(18) 0.013(2)
C3 0.036(3) 0.044(3) 0.041(2) 0.004(2) 0.012(2) 0.015(2)
C4 0.035(3) 0.049(3) 0.049(3) -0.006(2) 0.007(2) 0.021(2)
C5 0.040(3) 0.049(3) 0.052(3) -0.002(2) 0.003(2) 0.028(2)
C6 0.037(3) 0.050(3) 0.041(2) 0.009(2) 0.006(2) 0.022(2)
C7 0.028(2) 0.040(2) 0.031(2) -0.001(2) -0.0013(18) 0.014(2)
C8 0.029(2) 0.038(2) 0.029(2) 0.0042(19) 0.0050(19) 0.016(2)
C9 0.032(3) 0.065(3) 0.042(2) 0.013(2) 0.005(2) 0.028(2)
C10 0.044(3) 0.070(3) 0.035(2) 0.018(2) 0.014(2) 0.027(3)
C11 0.030(3) 0.041(3) 0.046(3) 0.002(2) 0.007(2) 0.012(2)
C12 0.027(2) 0.046(3) 0.041(2) 0.003(2) -0.002(2) 0.013(2)
C13 0.035(3) 0.045(3) 0.030(2) 0.007(2) 0.006(2) 0.015(2)
C14 0.033(3) 0.050(3) 0.049(3) 0.003(2) 0.011(2) 0.014(2)
C15 0.028(3) 0.046(3) 0.038(2) 0.003(2) 0.005(2) 0.015(2)
C16 0.038(3) 0.049(3) 0.049(3) -0.006(2) 0.008(2) 0.017(2)
C17 0.038(3) 0.040(3) 0.055(3) 0.003(2) 0.011(2) 0.012(2)
C18 0.026(2) 0.041(3) 0.037(2) 0.008(2) 0.0056(19) 0.014(2)
C19 0.030(3) 0.047(3) 0.052(3) -0.004(2) 0.007(2) 0.017(2)
C20 0.026(3) 0.045(3) 0.058(3) 0.000(2) 0.009(2) 0.010(2)
C21 0.031(3) 0.041(3) 0.037(2) 0.010(2) 0.002(2) 0.017(2)
C22 0.034(3) 0.048(3) 0.048(3) -0.004(2) 0.000(2) 0.019(2)
C23 0.052(3) 0.059(3) 0.041(3) -0.005(2) -0.013(2) 0.030(3)
C24 0.068(4) 0.053(3) 0.037(2) 0.009(2) 0.005(3) 0.037(3)
C25 0.046(3) 0.043(3) 0.031(2) 0.002(2) 0.002(2) 0.026(2)
C26 0.055(3) 0.036(3) 0.043(3) 0.010(2) 0.009(3) 0.017(3)
C27 0.049(3) 0.032(3) 0.051(3) 0.009(2) 0.014(3) 0.011(2)
C28 0.033(3) 0.032(2) 0.045(3) -0.004(2) 0.005(2) 0.014(2)
C29 0.031(3) 0.035(3) 0.056(3) -0.005(2) 0.009(2) 0.011(2)
C30 0.032(3) 0.047(3) 0.048(3) -0.005(2) -0.004(2) 0.017(2)
C31 0.034(3) 0.047(3) 0.044(3) -0.001(2) -0.002(2) 0.016(2)
C32 0.033(3) 0.037(2) 0.031(2) 0.004(2) 0.007(2) 0.019(2)
C33 0.035(3) 0.035(2) 0.029(2) 0.0030(19) 0.008(2) 0.020(2)
N1 0.026(2) 0.043(2) 0.0366(19) 0.0034(17) -0.0010(17) 0.0159(18)
N2 0.028(2) 0.038(2) 0.0351(19) 0.0048(17) 0.0035(16) 0.0163(17)
O1 0.052(2) 0.0487(19) 0.0337(16) 0.0062(14) 0.0037(14) 0.0253(16)
O2 0.0423(19) 0.0398(17) 0.0365(16) 0.0036(14) 0.0082(14) 0.0195(15)
O1W 0.078(3) 0.076(2) 0.062(2) -0.013(2) 0.012(2) -0.013(2)
O3 0.0293(18) 0.0529(19) 0.0561(18) -0.0023(16) 0.0164(15) 0.0120(15)
O4 0.0316(17) 0.0446(18) 0.0451(17) -0.0058(15) 0.0072(14) 0.0118(15)
O5 0.0266(18) 0.0404(17) 0.0507(18) -0.0010(14) 0.0062(14) 0.0087(15)

loop_
_atom_type_symbol
_atom_type_description
_atom_type_scat_dispersion_real
_atom_type_scat_dispersion_imag
_atom_type_scat_source
C C 0.0033 0.0016 'International Tables Vol C Tables 4.2.6.8 and 6.1.1.4'
H H 0.0000 0.0000 'International Tables Vol C Tables 4.2.6.8 and 6.1.1.4'
N N 0.0061 0.0033 'International Tables Vol C Tables 4.2.6.8 and 6.1.1.4'
O O 0.0106 0.0060 'International Tables Vol C Tables 4.2.6.8 and 6.1.1.4'
Co Co 0.3494 0.9721 'International Tables Vol C Tables 4.2.6.8 and 6.1.1.4'

loop_
_geom_angle_atom_site_label_1
_geom_angle_atom_site_label_2
_geom_angle_atom_site_label_3
_geom_angle
_geom_angle_site_symmetry_1
_geom_angle_site_symmetry_3
N2 Co1 N1 81.42(13) . .
N2 Co1 O2 95.28(11) . 2_666
N1 Co1 O2 157.65(11) . 2_666
N2 Co1 O4 158.23(11) . 1
N1 Co1 O4 96.37(11) . 1
O2 Co1 O4 94.58(10) 2_666 1
N2 Co1 O4 158.23(11) . .
N1 Co1 O4 96.37(11) . .
O2 Co1 O4 94.58(10) 2_666 .
O4 Co1 O4 0.00(14) 1 .
N2 Co1 O4 158.23(11) . 1
N1 Co1 O4 96.37(11) . 1
O2 Co1 O4 94.58(10) 2_666 1
O4 Co1 O4 0.00(14) 1 1
O4 Co1 O4 0.00(14) . 1
N2 Co1 O5 95.90(11) . .
N1 Co1 O5 99.70(11) . .
O2 Co1 O5 102.63(10) 2_666 .
O4 Co1 O5 62.96(10) 1 .
O4 Co1 O5 62.96(10) . .
O4 Co1 O5 62.96(10) 1 .
N2 Co1 O1 100.02(11) . 2_666
N1 Co1 O1 96.28(11) . 2_666
O2 Co1 O1 62.36(10) 2_666 2_666
O4 Co1 O1 101.75(11) 1 2_666
O4 Co1 O1 101.75(11) . 2_666
O4 Co1 O1 101.75(11) 1 2_666
O5 Co1 O1 158.92(9) . 2_666
N2 Co1 C21 127.18(14) . .
N1 Co1 C21 100.32(12) . .
O2 Co1 C21 99.23(10) 2_666 .
O4 Co1 C21 31.62(12) 1 .
O4 Co1 C21 31.62(12) . .
O4 Co1 C21 31.62(12) 1 .
O5 Co1 C21 31.36(12) . .
O1 Co1 C21 131.61(13) 2_666 .
N2 Co1 C1 99.68(12) . 2_666
N1 Co1 C1 127.54(13) . 2_666
O2 Co1 C1 30.94(11) 2_666 2_666
O4 Co1 C1 98.75(11) 1 2_666
O4 Co1 C1 98.75(11) . 2_666
O4 Co1 C1 98.75(11) 1 2_666
O5 Co1 C1 131.80(11) . 2_666
O1 Co1 C1 31.43(11) 2_666 2_666
C21 Co1 C1 118.03(12) . 2_666
O2 C1 O1 119.8(3) . .
O2 C1 C2 119.3(3) . .
O1 C1 C2 120.8(4) . .
O2 C1 Co1 58.80(18) . 2_666
O1 C1 Co1 61.01(18) . 2_666
C2 C1 Co1 177.8(3) . 2_666
C3 C2 C7 119.8(3) . .
C3 C2 C1 117.3(3) . .
C7 C2 C1 122.5(3) . .
C4 C3 C2 121.4(3) . .
C4 C3 H3 119.3 . .
C2 C3 H3 119.3 . .
C5 C4 C3 118.7(3) . .
C5 C4 H4 120.7 . .
C3 C4 H4 120.7 . .
C4 C5 C6 120.8(3) . .
C4 C5 H5 119.6 . .
C6 C5 H5 119.6 . .
C5 C6 C7 121.5(3) . .
C5 C6 H6 119.3 . .
C7 C6 H6 119.3 . .
C6 C7 C2 117.6(3) . .
C6 C7 C8 120.1(3) . .
C2 C7 C8 122.3(3) . .
C9 C8 C13 118.6(3) . .
C9 C8 C7 120.2(3) . .
C13 C8 C7 121.2(3) . .
C8 C9 C10 120.6(4) . .
C8 C9 H9 119.7 . .
C10 C9 H9 119.7 . .
C11 C10 C9 121.1(4) . .
C11 C10 H10 119.5 . .
C9 C10 H10 119.5 . .
C10 C11 C12 118.1(3) . .
C10 C11 C14 120.7(4) . .
C12 C11 C14 120.9(4) . .
C11 C12 C13 121.4(4) . .
C11 C12 H12 119.3 . .
C13 C12 H12 119.3 . .
C12 C13 C8 120.1(3) . .
C12 C13 H13 120.0 . .
C8 C13 H13 120.0 . .
O3 C14 C11 111.3(3) . .
O3 C14 H14A 109.4 . .
C11 C14 H14A 109.4 . .
O3 C14 H14B 109.4 . .
C11 C14 H14B 109.4 . .
H14A C14 H14B 108.0 . .
O3 C15 C20 123.7(4) . .
O3 C15 C16 116.1(4) . .
C20 C15 C16 120.2(3) . .
C15 C16 C17 119.1(4) . .
C15 C16 H16 120.4 . .
C17 C16 H16 120.4 . .
C18 C17 C16 121.4(4) . .
C18 C17 H17 119.3 . .
C16 C17 H17 119.3 . .
C19 C18 C17 117.7(3) . .
C19 C18 C21 120.3(4) . .
C17 C18 C21 122.0(4) . .
C18 C19 C20 122.7(4) . .
C18 C19 H19 118.7 . .
C20 C19 H19 118.7 . .
C19 C20 C15 119.0(4) . .
C19 C20 H20 120.5 . .
C15 C20 H20 120.5 . .
O5 C21 O4 119.5(3) . 1
O5 C21 O4 119.5(3) . 1
O4 C21 O4 0.0(3) 1 1
O5 C21 O4 119.5(3) . .
O4 C21 O4 0.0(3) 1 .
O4 C21 O4 0.0(3) 1 .
O5 C21 C18 120.7(4) . .
O4 C21 C18 119.7(4) 1 .
O4 C21 C18 119.7(4) 1 .
O4 C21 C18 119.7(4) . .
O5 C21 Co1 59.95(19) . .
O4 C21 Co1 59.64(19) 1 .
O4 C21 Co1 59.64(19) 1 .
O4 C21 Co1 59.64(19) . .
C18 C21 Co1 178.0(3) . .
N1 C22 C23 123.0(4) . .
N1 C22 H22 118.5 . .
C23 C22 H22 118.5 . .
C24 C23 C22 119.4(4) . .
C24 C23 H23 120.3 . .
C22 C23 H23 120.3 . .
C23 C24 C25 119.3(4) . .
C23 C24 H24 120.3 . .
C25 C24 H24 120.3 . .
C24 C25 C33 117.9(4) . .
C24 C25 C26 124.3(4) . .
C33 C25 C26 117.8(4) . .
C27 C26 C25 121.8(4) . .
C27 C26 H26 119.1 . .
C25 C26 H26 119.1 . .
C26 C27 C28 121.4(4) . .
C26 C27 H27 119.3 . .
C28 C27 H27 119.3 . .
C29 C28 C32 116.9(4) . .
C29 C28 C27 124.9(4) . .
C32 C28 C27 118.2(4) . .
C30 C29 C28 120.1(4) . .
C30 C29 H29 120.0 . .
C28 C29 H29 120.0 . .
C29 C30 C31 119.3(4) . .
C29 C30 H30 120.4 . .
C31 C30 H30 120.4 . .
N2 C31 C30 122.4(4) . .
N2 C31 H31 118.8 . .
C30 C31 H31 118.8 . .
N2 C32 C28 123.0(4) . .
N2 C32 C33 117.0(3) . .
C28 C32 C33 119.9(3) . .
N1 C33 C25 122.5(4) . .
N1 C33 C32 116.6(3) . .
C25 C33 C32 120.9(4) . .
C22 N1 C33 117.9(3) . .
C22 N1 Co1 129.8(3) . .
C33 N1 Co1 112.3(3) . .
C31 N2 C32 118.3(3) . .
C31 N2 Co1 129.0(3) . .
C32 N2 Co1 112.6(3) . .
C1 O1 Co1 87.6(2) . 2_666
C1 O2 Co1 90.3(2) . 2_666
H1A O1W H1B 104.0 . .
C15 O3 C14 115.1(3) . .
O4 O4 O4 0(10) 1 1
O4 O4 C21 0(10) 1 .
O4 O4 C21 0(10) 1 .
O4 O4 Co1 0(10) 1 .
O4 O4 Co1 0(10) 1 .
C21 O4 Co1 88.7(2) . .
C21 O5 Co1 88.7(2) . .

loop_
_geom_bond_atom_site_label_1
_geom_bond_atom_site_label_2
_geom_bond_distance
_geom_bond_site_symmetry_2
Co1 N2 2.032(3) .
Co1 N1 2.039(3) .
Co1 O2 2.084(2) 2_666
Co1 O4 2.097(3) 1
Co1 O4 2.097(3) .
Co1 O4 2.097(3) 1
Co1 O5 2.104(2) .
Co1 O1 2.133(2) 2_666
Co1 C21 2.430(4) .
Co1 C1 2.437(4) 2_666
C1 O2 1.253(4) .
C1 O1 1.272(4) .
C1 C2 1.500(5) .
C1 Co1 2.437(4) 2_666
C2 C3 1.391(5) .
C2 C7 1.408(4) .
C3 C4 1.379(5) .
C3 H3 0.9300 .
C4 C5 1.376(5) .
C4 H4 0.9300 .
C5 C6 1.379(5) .
C5 H5 0.9300 .
C6 C7 1.392(5) .
C6 H6 0.9300 .
C7 C8 1.484(5) .
C8 C9 1.385(5) .
C8 C13 1.391(5) .
C9 C10 1.390(5) .
C9 H9 0.9300 .
C10 C11 1.379(5) .
C10 H10 0.9300 .
C11 C12 1.386(5) .
C11 C14 1.502(5) .
C12 C13 1.389(5) .
C12 H12 0.9300 .
C13 H13 0.9300 .
C14 O3 1.444(4) .
C14 H14A 0.9700 .
C14 H14B 0.9700 .
C15 O3 1.373(4) .
C15 C20 1.387(5) .
C15 C16 1.390(5) .
C16 C17 1.398(5) .
C16 H16 0.9300 .
C17 C18 1.392(5) .
C17 H17 0.9300 .
C18 C19 1.373(5) .
C18 C21 1.484(5) .
C19 C20 1.386(5) .
C19 H19 0.9300 .
C20 H20 0.9300 .
C21 O5 1.265(5) .
C21 O4 1.274(4) 1
C21 O4 1.274(4) 1
C21 O4 1.274(4) .
C22 N1 1.318(5) .
C22 C23 1.392(5) .
C22 H22 0.9300 .
C23 C24 1.367(6) .
C23 H23 0.9300 .
C24 C25 1.391(6) .
C24 H24 0.9300 .
C25 C33 1.395(5) .
C25 C26 1.445(6) .
C26 C27 1.333(6) .
C26 H26 0.9300 .
C27 C28 1.445(5) .
C27 H27 0.9300 .
C28 C29 1.402(6) .
C28 C32 1.404(5) .
C29 C30 1.367(5) .
C29 H29 0.9300 .
C30 C31 1.397(5) .
C30 H30 0.9300 .
C31 N2 1.333(5) .
C31 H31 0.9300 .
C32 N2 1.356(4) .
C32 C33 1.429(5) .
C33 N1 1.364(4) .
O1 Co1 2.133(2) 2_666
O2 Co1 2.084(2) 2_666
O1W H1A 0.9584 .
O1W H1B 0.8749 .
O4 O4 0.000(6) 1
O4 O4 0.000(6) 1

loop_
_geom_hbond_atom_site_label_D
_geom_hbond_atom_site_label_H
_geom_hbond_atom_site_label_A
_geom_hbond_distance_DH
_geom_hbond_distance_HA
_geom_hbond_distance_DA
_geom_hbond_angle_DHA
_geom_hbond_site_symmetry_A
O1W H1A O4 0.96 1.89 2.843(5) 178.1 1
O1W H1B O1 0.87 2.20 2.906(4) 137.0 1_456
C10 H10 O2 0.93 2.48 3.267(5) 142.6 2_766
C14 H14A O2 0.97 2.43 3.286(5) 146.5 2_766
C19 H19 O4 0.93 2.49 2.814(4) 100.3 1
C27 H27 O1W 0.93 2.56 3.317(6) 139.2 1_445

loop_
_geom_torsion_atom_site_label_1
_geom_torsion_atom_site_label_2
_geom_torsion_atom_site_label_3
_geom_torsion_atom_site_label_4
_geom_torsion
_geom_torsion_site_symmetry_1
_geom_torsion_site_symmetry_4
O2 C1 C2 C3 -121.9(4) . .
O1 C1 C2 C3 54.1(5) . .
Co1 C1 C2 C3 -91(6) 2_666 .
O2 C1 C2 C7 51.4(5) . .
O1 C1 C2 C7 -132.5(4) . .
Co1 C1 C2 C7 82(6) 2_666 .
C7 C2 C3 C4 -4.2(6) . .
C1 C2 C3 C4 169.4(4) . .
C2 C3 C4 C5 1.7(7) . .
C3 C4 C5 C6 1.7(7) . .
C4 C5 C6 C7 -2.7(7) . .
C5 C6 C7 C2 0.3(7) . .
C5 C6 C7 C8 176.8(4) . .
C3 C2 C7 C6 3.0(6) . .
C1 C2 C7 C6 -170.2(4) . .
C3 C2 C7 C8 -173.4(4) . .
C1 C2 C7 C8 13.4(6) . .
C6 C7 C8 C9 41.2(6) . .
C2 C7 C8 C9 -142.5(4) . .
C6 C7 C8 C13 -140.9(4) . .
C2 C7 C8 C13 35.4(6) . .
C13 C8 C9 C10 -1.5(6) . .
C7 C8 C9 C10 176.4(4) . .
C8 C9 C10 C11 -1.9(7) . .
C9 C10 C11 C12 4.1(7) . .
C9 C10 C11 C14 -169.7(4) . .
C10 C11 C12 C13 -2.9(6) . .
C14 C11 C12 C13 170.8(4) . .
C11 C12 C13 C8 -0.5(6) . .
C9 C8 C13 C12 2.7(6) . .
C7 C8 C13 C12 -175.2(4) . .
C10 C11 C14 O3 -92.5(5) . .
C12 C11 C14 O3 94.0(4) . .
O3 C15 C16 C17 179.6(3) . .
C20 C15 C16 C17 0.3(6) . .
C15 C16 C17 C18 -0.6(6) . .
C16 C17 C18 C19 0.0(6) . .
C16 C17 C18 C21 178.2(4) . .
C17 C18 C19 C20 0.9(6) . .
C21 C18 C19 C20 -177.3(4) . .
C18 C19 C20 C15 -1.2(6) . .
O3 C15 C20 C19 -178.7(4) . .
C16 C15 C20 C19 0.6(6) . .
C19 C18 C21 O5 173.0(4) . .
C17 C18 C21 O5 -5.1(6) . .
C19 C18 C21 O4 -7.6(6) . 1
C17 C18 C21 O4 174.2(3) . 1
C19 C18 C21 O4 -7.6(6) . 1
C17 C18 C21 O4 174.2(3) . 1
C19 C18 C21 O4 -7.6(6) . .
C17 C18 C21 O4 174.2(3) . .
C19 C18 C21 Co1 64(11) . .
C17 C18 C21 Co1 -115(10) . .
N2 Co1 C21 O5 4.7(3) . .
N1 Co1 C21 O5 91.7(2) . .
O2 Co1 C21 O5 -99.2(2) 2_666 .
O4 Co1 C21 O5 177.1(3) 1 .
O4 Co1 C21 O5 177.1(3) . .
O4 Co1 C21 O5 177.1(3) 1 .
O1 Co1 C21 O5 -160.18(19) 2_666 .
C1 Co1 C21 O5 -125.3(2) 2_666 .
N2 Co1 C21 O4 -172.38(19) . 1
N1 Co1 C21 O4 -85.4(2) . 1
O2 Co1 C21 O4 83.7(2) 2_666 1
O4 Co1 C21 O4 0.0 . 1
O4 Co1 C21 O4 0.0 1 1
O5 Co1 C21 O4 -177.1(3) . 1
O1 Co1 C21 O4 22.7(3) 2_666 1
C1 Co1 C21 O4 57.6(2) 2_666 1
N2 Co1 C21 O4 -172.38(19) . 1
N1 Co1 C21 O4 -85.4(2) . 1
O2 Co1 C21 O4 83.7(2) 2_666 1
O4 Co1 C21 O4 0.0 1 1
O4 Co1 C21 O4 0.0 . 1
O5 Co1 C21 O4 -177.1(3) . 1
O1 Co1 C21 O4 22.7(3) 2_666 1
C1 Co1 C21 O4 57.6(2) 2_666 1
N2 Co1 C21 O4 -172.38(19) . .
N1 Co1 C21 O4 -85.4(2) . .
O2 Co1 C21 O4 83.7(2) 2_666 .
O4 Co1 C21 O4 0.0 1 .
O4 Co1 C21 O4 0.0 1 .
O5 Co1 C21 O4 -177.1(3) . .
O1 Co1 C21 O4 22.7(3) 2_666 .
C1 Co1 C21 O4 57.6(2) 2_666 .
N2 Co1 C21 C18 115(10) . .
N1 Co1 C21 C18 -158(10) . .
O2 Co1 C21 C18 11(10) 2_666 .
O4 Co1 C21 C18 -72(10) 1 .
O4 Co1 C21 C18 -72(10) . .
O4 Co1 C21 C18 -72(10) 1 .
O5 Co1 C21 C18 111(10) . .
O1 Co1 C21 C18 -50(10) 2_666 .
C1 Co1 C21 C18 -15(10) 2_666 .
N1 C22 C23 C24 1.1(6) . .
C22 C23 C24 C25 -0.6(6) . .
C23 C24 C25 C33 -0.8(6) . .
C23 C24 C25 C26 178.9(4) . .
C24 C25 C26 C27 177.8(4) . .
C33 C25 C26 C27 -2.5(6) . .
C25 C26 C27 C28 1.1(6) . .
C26 C27 C28 C29 179.4(4) . .
C26 C27 C28 C32 0.3(6) . .
C32 C28 C29 C30 -0.4(5) . .
C27 C28 C29 C30 -179.5(3) . .
C28 C29 C30 C31 -0.6(5) . .
C29 C30 C31 N2 0.5(6) . .
C29 C28 C32 N2 1.7(5) . .
C27 C28 C32 N2 -179.1(3) . .
C29 C28 C32 C33 -179.4(3) . .
C27 C28 C32 C33 -0.2(5) . .
C24 C25 C33 N1 1.7(5) . .
C26 C25 C33 N1 -178.0(3) . .
C24 C25 C33 C32 -177.8(3) . .
C26 C25 C33 C32 2.5(5) . .
N2 C32 C33 N1 -1.8(5) . .
C28 C32 C33 N1 179.3(3) . .
N2 C32 C33 C25 177.7(3) . .
C28 C32 C33 C25 -1.3(5) . .
C23 C22 N1 C33 -0.2(5) . .
C23 C22 N1 Co1 178.5(3) . .
C25 C33 N1 C22 -1.2(5) . .
C32 C33 N1 C22 178.3(3) . .
C25 C33 N1 Co1 179.8(3) . .
C32 C33 N1 Co1 -0.7(4) . .
N2 Co1 N1 C22 -176.9(3) . .
O2 Co1 N1 C22 -94.0(4) 2_666 .
O4 Co1 N1 C22 24.9(3) 1 .
O4 Co1 N1 C22 24.9(3) . .
O4 Co1 N1 C22 24.9(3) 1 .
O5 Co1 N1 C22 88.5(3) . .
O1 Co1 N1 C22 -77.7(3) 2_666 .
C21 Co1 N1 C22 56.6(4) . .
C1 Co1 N1 C22 -81.3(4) 2_666 .
N2 Co1 N1 C33 1.9(2) . .
O2 Co1 N1 C33 84.9(4) 2_666 .
O4 Co1 N1 C33 -156.2(2) 1 .
O4 Co1 N1 C33 -156.2(2) . .
O4 Co1 N1 C33 -156.2(2) 1 .
O5 Co1 N1 C33 -92.7(2) . .
O1 Co1 N1 C33 101.1(2) 2_666 .
C21 Co1 N1 C33 -124.5(2) . .
C1 Co1 N1 C33 97.6(3) 2_666 .
C30 C31 N2 C32 0.8(5) . .
C30 C31 N2 Co1 175.8(3) . .
C28 C32 N2 C31 -1.9(5) . .
C33 C32 N2 C31 179.1(3) . .
C28 C32 N2 Co1 -177.8(3) . .
C33 C32 N2 Co1 3.3(4) . .
N1 Co1 N2 C31 -178.1(3) . .
O2 Co1 N2 C31 24.2(3) 2_666 .
O4 Co1 N2 C31 -92.4(4) 1 .
O4 Co1 N2 C31 -92.4(4) . .
O4 Co1 N2 C31 -92.4(4) 1 .
O5 Co1 N2 C31 -79.1(3) . .
O1 Co1 N2 C31 87.0(3) 2_666 .
C21 Co1 N2 C31 -81.6(4) . .
C1 Co1 N2 C31 55.1(3) 2_666 .
N1 Co1 N2 C32 -2.8(2) . .
O2 Co1 N2 C32 -160.5(2) 2_666 .
O4 Co1 N2 C32 82.9(4) 1 .
O4 Co1 N2 C32 82.9(4) . .
O4 Co1 N2 C32 82.9(4) 1 .
O5 Co1 N2 C32 96.1(2) . .
O1 Co1 N2 C32 -97.7(2) 2_666 .
C21 Co1 N2 C32 93.7(3) . .
C1 Co1 N2 C32 -129.6(2) 2_666 .
O2 C1 O1 Co1 -2.5(3) . 2_666
C2 C1 O1 Co1 -178.5(3) . 2_666
O1 C1 O2 Co1 2.5(3) . 2_666
C2 C1 O2 Co1 178.7(3) . 2_666
C20 C15 O3 C14 -6.3(5) . .
C16 C15 O3 C14 174.4(4) . .
C11 C14 O3 C15 175.6(3) . .
O5 C21 O4 O4 0.0(5) . 1
O4 C21 O4 O4 0.0(6) 1 1
C18 C21 O4 O4 0.0(7) . 1
Co1 C21 O4 O4 0.0(7) . 1
O5 C21 O4 O4 0.0(5) . 1
O4 C21 O4 O4 0.0(6) 1 1
C18 C21 O4 O4 0.0(7) . 1
Co1 C21 O4 O4 0.0(7) . 1
O5 C21 O4 Co1 -2.9(3) . .
O4 C21 O4 Co1 0(17) 1 .
O4 C21 O4 Co1 0(17) 1 .
C18 C21 O4 Co1 177.8(3) . .
N2 Co1 O4 O4 0.0(3) . 1
N1 Co1 O4 O4 0.0(4) . 1
O2 Co1 O4 O4 0.0(4) 2_666 1
O4 Co1 O4 O4 0.0(4) 1 1
O5 Co1 O4 O4 0.0(4) . 1
O1 Co1 O4 O4 0.0(4) 2_666 1
C21 Co1 O4 O4 0.0(4) . 1
C1 Co1 O4 O4 0.0(4) 2_666 1
N2 Co1 O4 O4 0.0(3) . 1
N1 Co1 O4 O4 0.0(4) . 1
O2 Co1 O4 O4 0.0(4) 2_666 1
O4 Co1 O4 O4 0.0(4) 1 1
O5 Co1 O4 O4 0.0(4) . 1
O1 Co1 O4 O4 0.0(4) 2_666 1
C21 Co1 O4 O4 0.0(4) . 1
C1 Co1 O4 O4 0.0(4) 2_666 1
N2 Co1 O4 C21 16.5(4) . .
N1 Co1 O4 C21 99.3(2) . .
O2 Co1 O4 C21 -100.2(2) 2_666 .
O4 Co1 O4 C21 0(5) 1 .
O4 Co1 O4 C21 0(5) 1 .
O5 Co1 O4 C21 1.7(2) . .
O1 Co1 O4 C21 -162.9(2) 2_666 .
C1 Co1 O4 C21 -131.1(2) 2_666 .
O4 C21 O5 Co1 2.8(3) 1 .
O4 C21 O5 Co1 2.8(3) 1 .
O4 C21 O5 Co1 2.8(3) . .
C18 C21 O5 Co1 -177.8(3) . .
N2 Co1 O5 C21 -176.2(2) . .
N1 Co1 O5 C21 -93.9(2) . .
O2 Co1 O5 C21 87.0(2) 2_666 .
O4 Co1 O5 C21 -1.7(2) 1 .
O4 Co1 O5 C21 -1.7(2) . .
O4 Co1 O5 C21 -1.7(2) 1 .
O1 Co1 O5 C21 44.8(4) 2_666 .
C1 Co1 O5 C21 75.2(3) 2_666 .
